data_7007321
loop_
_publ_author_name
'Ferguson, Alan'
'Parkin, Andrew'
'Murrie, Mark'

_publ_section_title
;
 Synthesis and structural characterisation of polynuclear cobalt
 complexes with partially-deprotonated Bis-tris.
;
_journal_issue 30
_journal_name_full 'Dalton transactions (Cambridge, England : 2003)'
_journal_page_first 3627
_journal_page_last 3628
_journal_paper_doi 10.1039/b603622h
_journal_year 2006
_chemical_absolute_configuration unk
_chemical_formula_moiety 'C34 H70 Co5 N4 O22'
_chemical_formula_sum 'C34 H70 Co5 N4 O22'
_chemical_formula_weight 1181.61
_space_group_IT_number 114
_symmetry_cell_setting tetragonal
_symmetry_space_group_name_Hall 'P -4 2n'
_symmetry_space_group_name_H-M 'P -4 21 c'
_atom_sites_solution_hydrogens geom
_atom_sites_solution_primary direct
_audit_creation_date 06-05-20
_audit_creation_method CRYSTALS_ver_12.83
_cell_angle_alpha 90
_cell_angle_beta 90
_cell_angle_gamma 90
_cell_formula_units_Z 2
_cell_length_a 13.2070(7)
_cell_length_b 13.2070(7)
_cell_length_c 12.5890(8)
_cell_measurement_reflns_used 301848
_cell_measurement_temperature 100
_cell_measurement_theta_max 28
_cell_measurement_theta_min 0
_cell_volume 2195.8(2)
_computing_cell_refinement 'DENZO/SCALEPACK (Otwinowski & Minor, 1997)'
_computing_data_collection 'COLLECT (Nonius, 1997-2001).'
_computing_data_reduction 'DENZO/SCALEPACK (Otwinowski & Minor, 1997)'
_computing_molecular_graphics 'CAMERON (Watkin et al., 1996)'
_computing_publication_material 'CRYSTALS (Betteridge et al., 2003)'
_computing_structure_refinement 'CRYSTALS (Betteridge et al., 2003)'
_computing_structure_solution 'SHELXS 86 (Sheldrick, 1986)'
_diffrn_ambient_temperature 100
_diffrn_measured_fraction_theta_full 0.997
_diffrn_measured_fraction_theta_max 0.997
_diffrn_measurement_device_type 'Nonius KappaCCD'
_diffrn_measurement_method \w/2\q
_diffrn_radiation_monochromator graphite
_diffrn_radiation_type 'Mo K\a'
_diffrn_radiation_wavelength 0.71073
_diffrn_reflns_av_R_equivalents 0.087
_diffrn_reflns_limit_h_max 12
_diffrn_reflns_limit_h_min -12
_diffrn_reflns_limit_k_max 17
_diffrn_reflns_limit_k_min 0
_diffrn_reflns_limit_l_max 16
_diffrn_reflns_limit_l_min 0
_diffrn_reflns_number 2538
_diffrn_reflns_theta_full 27.550
_diffrn_reflns_theta_max 27.550
_diffrn_reflns_theta_min 2.235
_diffrn_standards_number 0
_exptl_absorpt_coefficient_mu 1.938
_exptl_absorpt_correction_T_max 0.82
_exptl_absorpt_correction_T_min 0.60
_exptl_absorpt_correction_type multi-scan
_exptl_absorpt_process_details 'SORTAV (Blessing)'
_exptl_crystal_colour black
_exptl_crystal_density_diffrn 1.787
_exptl_crystal_description block
_exptl_crystal_F_000 1226
_exptl_crystal_size_max 0.25
_exptl_crystal_size_mid 0.15
_exptl_crystal_size_min 0.10
_refine_diff_density_max 1.56
_refine_diff_density_min -0.53
_refine_ls_abs_structure_details 'Flack (1983), 1104 Friedel-pairs'
_refine_ls_abs_structure_Flack 0.50(3)
_refine_ls_extinction_method None
_refine_ls_goodness_of_fit_ref 0.8874
_refine_ls_hydrogen_treatment constr
_refine_ls_matrix_type full
_refine_ls_number_parameters 145
_refine_ls_number_reflns 2538
_refine_ls_number_restraints 3
_refine_ls_R_factor_all 0.0646
_refine_ls_R_factor_gt 0.0475
_refine_ls_shift/su_max 0.003078
_refine_ls_structure_factor_coef Fsqd
_refine_ls_weighting_details
;
Method= Modified Sheldrick
w=1/[\s^2^(F^2^) + ( 0.07P)^2^ + 0.00P]
,where P=(max(Fo^2^,0) + 2Fc^2^)/3
;
_refine_ls_weighting_scheme calc
_refine_ls_wR_factor_all 0.1134
_refine_ls_wR_factor_gt 0.1077
_refine_ls_wR_factor_ref 0.1134
_reflns_limit_h_max 12
_reflns_limit_h_min -12
_reflns_limit_k_max 17
_reflns_limit_k_min 0
_reflns_limit_l_max 16
_reflns_limit_l_min 0
_reflns_number_gt 1874
_reflns_number_total 2538
_reflns_threshold_expression I>2.0\s(I)
_oxford_diffrn_Wilson_B_factor 0.00
_oxford_diffrn_Wilson_scale 0.00
_oxford_refine_ls_scale 0.638(2)
_oxford_structure_analysis_title 'CRYSTALS_cif in P -4 21 c'
_cod_data_source_file b603622h.txt
_cod_data_source_block 2
_cod_depositor_comments
;
The following automatic conversions were performed:
'_symmetry_cell_setting' value 'Tetragonal' changed to 'tetragonal'
according to '/home/saulius/struct/CIF-dictionaries/cif_core.dic'
dictionary named 'cif_core.dic' version 2.4.1 from 2010-06-29.

Automatic conversion script
Id: cif_fix_enum 1527 2010-12-29 10:47:43Z saulius 
;
_cod_original_sg_symbol_H-M 'P -4 21 c '
_cod_database_code 7007321

loop_
_symmetry_equiv_pos_as_xyz
x,y,z
y,-x,-z
-x,-y,z
-y,x,-z
-x+1/2,y+1/2,-z+1/2
-y+1/2,-x+1/2,z+1/2
x+1/2,-y+1/2,-z+1/2
y+1/2,x+1/2,z+1/2

loop_
_atom_site_label
_atom_site_type_symbol
_atom_site_fract_x
_atom_site_fract_y
_atom_site_fract_z
_atom_site_U_iso_or_equiv
_atom_site_occupancy
_atom_site_adp_type
_atom_site_refinement_flags_posn
_atom_site_refinement_flags_adp
_atom_site_refinement_flags_occupancy
_atom_site_disorder_assembly
_atom_site_disorder_group
_atom_site_attached_hydrogens
Co1 Co 0.52624(5) 0.39432(5) 0.22068(5) 0.0368 1.0000 Uani . . . . . .
Co2 Co 0.5000 0.5000 0.0000 0.0396 1.0000 Uani S T . . . .
C1 C 0.5410(4) 0.2125(4) 0.3073(5) 0.0560 1.0000 Uani . . . . . .
N1 N 0.6591(3) 0.3399(3) 0.2311(3) 0.0435 1.0000 Uani . . . . . .
O1 O 0.5922(2) 0.5220(2) 0.1994(2) 0.0372 1.0000 Uani . . . . . .
C2 C 0.6505(5) 0.2316(4) 0.2708(5) 0.0536 1.0000 Uani . . . . . .
O2 O 0.5343(3) 0.4150(3) 0.3721(2) 0.0401 1.0000 Uani D . . . . .
O3 O 0.4719(3) 0.2653(2) 0.2435(3) 0.0521 1.0000 Uani . . . . . .
C4 C 0.6844(4) 0.5216(4) 0.2550(4) 0.0441 1.0000 Uani . . . . . .
O4 O 0.5266(3) 0.3708(3) 0.0735(2) 0.0441 1.0000 Uani . . . . . .
C5 C 0.7045(4) 0.4174(4) 0.3058(4) 0.0487 1.0000 Uani . . . . . .
C6 C 0.8183(4) 0.4061(5) 0.3238(5) 0.0573 1.0000 Uani . . . . . .
C10 C 0.7006(5) 0.3403(4) 0.1180(4) 0.0536 1.0000 Uani . . . . . .
O10 O 0.8467(3) 0.3234(3) 0.3868(3) 0.0668 1.0000 Uani D . . . . .
C11 C 0.6138(5) 0.3113(4) 0.0461(4) 0.0508 1.0000 Uani . . . . . .
C12 C 0.6378(4) 0.4080(5) 0.4059(4) 0.0476 1.0000 Uani . . . . . .
C51 C 1.000000(10) 0.50000(10) 0.5058(9) 0.1223 1.0000 Uiso DS . . . . .
O60 O 0.9736(7) 0.4119(6) 0.5501(7) 0.0815 0.5000 Uiso D . . . . .
H10 H 0.8888 0.2783 0.3414 0.0500 1.0000 Uiso DR . . . . .
H11 H 0.5263 0.1405 0.3039 0.0500 1.0000 Uiso R . . . . .
H12 H 0.5337 0.2332 0.3818 0.0500 1.0000 Uiso R . . . . .
H21 H 0.6972 0.2212 0.3289 0.0500 1.0000 Uiso R . . . . .
H22 H 0.6682 0.1846 0.2133 0.0500 1.0000 Uiso R . . . . .
H41 H 0.6812 0.5723 0.3101 0.0500 1.0000 Uiso R . . . . .
H42 H 0.7385 0.5382 0.2063 0.0500 1.0000 Uiso R . . . . .
H61 H 0.8529 0.4003 0.2554 0.0500 1.0000 Uiso R . . . . .
H62 H 0.8432 0.4668 0.3589 0.0500 1.0000 Uiso R . . . . .
H101 H 0.7247 0.4078 0.1004 0.0500 1.0000 Uiso R . . . . .
H102 H 0.7561 0.2931 0.1116 0.0500 1.0000 Uiso R . . . . .
H121 H 0.6493 0.3447 0.4414 0.0500 1.0000 Uiso R . . . . .
H122 H 0.6536 0.4631 0.4551 0.0500 1.0000 Uiso R . . . . .
H111 H 0.6328 0.3217 -0.0265 0.0500 1.0000 Uiso R . . . . .
H112 H 0.5985 0.2393 0.0543 0.0500 1.0000 Uiso R . . . . .
H2 H 0.4923 0.4728 0.3983 0.0500 0.5000 Uiso DR . . . . .
H60 H 0.9481 0.3726 0.4871 0.0500 0.5000 Uiso DR . . . . .
H511 H 1.0271 0.5469 0.5613 0.1467 0.5000 Uiso R . . . . .
H512 H 1.0532 0.4878 0.4508 0.1467 0.5000 Uiso R . . . . .
H513 H 0.9391 0.5311 0.4717 0.1467 0.5000 Uiso R . . . . .

loop_
_atom_site_aniso_label
_atom_site_aniso_U_11
_atom_site_aniso_U_22
_atom_site_aniso_U_33
_atom_site_aniso_U_23
_atom_site_aniso_U_13
_atom_site_aniso_U_12
Co1 0.0423(4) 0.0299(3) 0.0383(3) 0.0002(3) 0.0001(3) -0.0003(3)
Co2 0.0416(5) 0.0416(5) 0.0356(6) 0.0000 0.0000 0.0000
C1 0.060(4) 0.035(3) 0.072(4) 0.011(3) 0.002(3) -0.002(2)
N1 0.053(3) 0.033(2) 0.044(2) -0.002(2) 0.003(2) 0.0101(18)
O1 0.0366(18) 0.0296(17) 0.0454(17) -0.0010(13) 0.0016(14) -0.0013(15)
C2 0.069(4) 0.036(3) 0.056(3) 0.006(3) 0.006(3) 0.013(3)
O2 0.044(2) 0.040(2) 0.0364(15) 0.0065(14) 0.0057(15) 0.0073(16)
O3 0.056(2) 0.0286(17) 0.072(3) 0.0042(16) -0.0014(19) 0.0012(16)
C4 0.038(3) 0.038(3) 0.057(3) -0.006(2) 0.002(2) -0.003(2)
O4 0.054(2) 0.040(2) 0.0378(16) -0.0030(14) -0.0007(16) 0.0068(18)
C5 0.046(3) 0.047(3) 0.053(3) -0.005(2) -0.004(2) 0.006(2)
C6 0.044(3) 0.058(4) 0.071(3) -0.006(3) -0.006(3) 0.009(3)
C10 0.060(4) 0.048(3) 0.054(3) 0.002(3) 0.015(3) 0.018(3)
O10 0.071(3) 0.065(3) 0.065(3) 0.008(2) 0.002(2) 0.025(2)
C11 0.065(4) 0.044(3) 0.043(3) -0.007(2) 0.006(3) 0.012(3)
C12 0.048(3) 0.051(3) 0.043(3) -0.002(3) -0.008(2) 0.012(3)

loop_
_atom_type_symbol
_atom_type_scat_dispersion_real
_atom_type_scat_dispersion_imag
_atom_type_scat_Cromer_Mann_a1
_atom_type_scat_Cromer_Mann_b1
_atom_type_scat_Cromer_Mann_a2
_atom_type_scat_Cromer_Mann_b2
_atom_type_scat_Cromer_Mann_a3
_atom_type_scat_Cromer_Mann_b3
_atom_type_scat_Cromer_Mann_a4
_atom_type_scat_Cromer_Mann_b4
_atom_type_scat_Cromer_Mann_c
_atom_type_scat_source
C 0.0033 0.0016 2.3100 20.8439 1.0200 10.2075 1.5886 0.5687 0.8650 51.6512 0.2156 'International Tables Vol C 4.2.6.8 and 6.1.1.4'
H 0.0000 0.0000 0.4930 10.5109 0.3229 26.1257 0.1402 3.1424 0.0408 57.7998 0.0030 'International Tables Vol C 4.2.6.8 and 6.1.1.4'
Co 0.3494 0.9721 12.2841 4.2791 7.3409 0.2784 4.0034 13.5359 2.3488 71.1692 1.0118 'International Tables Vol C 4.2.6.8 and 6.1.1.4'
N 0.0061 0.0033 12.2126 0.0057 3.1322 9.8933 2.0125 28.9975 1.1663 0.5826 -11.5290 'International Tables Vol C 4.2.6.8 and 6.1.1.4'
O 0.0106 0.0060 3.0485 13.2771 2.2868 5.7011 1.5463 0.3239 0.8670 32.9089 0.2508 'International Tables Vol C 4.2.6.8 and 6.1.1.4'

loop_
_geom_angle_atom_site_label_1
_geom_angle_site_symmetry_1
_geom_angle_atom_site_label_2
_geom_angle_site_symmetry_2
_geom_angle_atom_site_label_3
_geom_angle_site_symmetry_3
_geom_angle
_geom_angle_publ_flag
Co1 3_665 Co1 . O1 3_665 41.46(9) yes
Co1 3_665 Co1 . Co2 . 62.631(12) yes
O1 3_665 Co1 . Co2 . 62.12(9) yes
Co1 3_665 Co1 . C1 . 154.03(13) yes
O1 3_665 Co1 . C1 . 129.47(16) yes
Co2 . Co1 . C1 . 141.22(13) yes
Co1 3_665 Co1 . N1 . 126.12(13) yes
O1 3_665 Co1 . N1 . 166.51(16) yes
Co2 . Co1 . N1 . 109.39(13) yes
C1 . Co1 . N1 . 63.89(18) yes
Co1 3_665 Co1 . O1 . 41.91(10) yes
O1 3_665 Co1 . O1 . 81.13(14) yes
Co2 . Co1 . O1 . 62.21(9) yes
C1 . Co1 . O1 . 145.36(17) yes
N1 . Co1 . O1 . 85.57(17) yes
Co1 3_665 Co1 . O2 . 82.86(10) yes
O1 3_665 Co1 . O2 . 95.77(14) yes
Co2 . Co1 . O2 . 145.15(11) yes
C1 . Co1 . O2 . 73.56(17) yes
N1 . Co1 . O2 . 86.26(16) yes
Co1 3_665 Co1 . O3 . 142.31(12) yes
O1 3_665 Co1 . O3 . 103.37(15) yes
Co2 . Co1 . O3 . 120.03(12) yes
C1 . Co1 . O3 . 30.47(17) yes
N1 . Co1 . O3 . 89.95(18) yes
Co1 3_665 Co1 . O4 . 99.26(11) yes
O1 3_665 Co1 . O4 . 87.71(15) yes
Co2 . Co1 . O4 . 36.69(11) yes
C1 . Co1 . O4 . 104.88(17) yes
N1 . Co1 . O4 . 90.16(18) yes
Co1 3_665 Co1 . C5 . 95.97(13) yes
O1 3_665 Co1 . C5 . 136.16(15) yes
Co2 . Co1 . C5 . 114.40(13) yes
C1 . Co1 . C5 . 82.53(19) yes
N1 . Co1 . C5 . 35.08(18) yes
O1 . Co1 . O2 . 89.34(14) yes
O1 . Co1 . O3 . 175.49(15) yes
O2 . Co1 . O3 . 89.89(15) yes
O1 . Co1 . O4 . 90.35(14) yes
O2 . Co1 . O4 . 176.42(16) yes
O3 . Co1 . O4 . 90.15(16) yes
O1 . Co1 . C5 . 62.84(16) yes
O2 . Co1 . C5 . 61.78(16) yes
O3 . Co1 . C5 . 112.97(17) yes
O4 . Co1 . C5 . 114.99(17) yes
O4 4_655 Co2 . O4 2_565 124.03(18) yes
O4 4_655 Co2 . O4 3_665 102.72(8) yes
O4 2_565 Co2 . O4 3_665 102.72(8) yes
O4 4_655 Co2 . Co1 3_665 115.65(10) yes
O4 2_565 Co2 . Co1 3_665 113.61(10) yes
O4 3_665 Co2 . Co1 3_665 34.68(9) yes
O4 4_655 Co2 . Co1 . 113.61(10) yes
O4 2_565 Co2 . Co1 . 115.65(10) yes
O4 3_665 Co2 . Co1 . 89.36(9) yes
Co1 3_665 Co2 . Co1 . 54.74(2) yes
O4 4_655 Co2 . Co1 2_565 89.36(9) yes
O4 2_565 Co2 . Co1 2_565 34.68(9) yes
O4 3_665 Co2 . Co1 2_565 115.65(10) yes
Co1 3_665 Co2 . Co1 2_565 142.060(16) yes
Co1 . Co2 . Co1 2_565 142.060(16) yes
O4 4_655 Co2 . Co1 4_655 34.68(9) yes
O4 2_565 Co2 . Co1 4_655 89.36(9) yes
O4 3_665 Co2 . Co1 4_655 113.61(10) yes
Co1 3_665 Co2 . Co1 4_655 142.060(16) yes
Co1 . Co2 . Co1 4_655 142.060(16) yes
O4 4_655 Co2 . O4 . 102.72(8) yes
O4 2_565 Co2 . O4 . 102.72(8) yes
O4 3_665 Co2 . O4 . 124.03(18) yes
Co1 3_665 Co2 . O4 . 89.36(9) yes
Co1 . Co2 . O4 . 34.68(9) yes
Co1 2_565 Co2 . Co1 4_655 54.74(2) yes
Co1 2_565 Co2 . O4 . 113.61(10) yes
Co1 4_655 Co2 . O4 . 115.65(10) yes
Co1 . C1 . C2 . 78.3(3) yes
Co1 . C1 . O3 . 42.6(2) yes
C2 . C1 . O3 . 111.1(4) yes
Co1 . C1 . H11 . 148.9 no
C2 . C1 . H11 . 109.6 no
O3 . C1 . H11 . 109.4 no
Co1 . C1 . H12 . 97.7 no
C2 . C1 . H12 . 109.4 no
O3 . C1 . H12 . 110.2 no
H11 . C1 . H12 . 107.1 no
Co1 . N1 . C2 . 108.0(3) yes
Co1 . N1 . C5 . 98.8(3) yes
C2 . N1 . C5 . 117.5(4) yes
Co1 . N1 . C10 . 105.4(3) yes
C2 . N1 . C10 . 109.7(4) yes
C5 . N1 . C10 . 115.8(4) yes
Co1 3_665 O1 . Co1 . 96.63(14) yes
Co1 3_665 O1 . C4 . 129.4(3) yes
Co1 . O1 . C4 . 108.7(3) yes
C1 . C2 . N1 . 108.8(4) yes
C1 . C2 . H21 . 110.4 no
N1 . C2 . H21 . 109.6 no
C1 . C2 . H22 . 109.9 no
N1 . C2 . H22 . 109.6 no
H21 . C2 . H22 . 108.5 no
Co1 . O2 . C12 . 109.7(3) yes
Co1 . O2 . H2 . 113.9 no
C12 . O2 . H2 . 118.6 no
C1 . O3 . Co1 . 106.9(3) yes
O1 . C4 . C5 . 111.1(4) yes
O1 . C4 . H41 . 108.5 no
C5 . C4 . H41 . 109.2 no
O1 . C4 . H42 . 108.9 no
C5 . C4 . H42 . 109.8 no
H41 . C4 . H42 . 109.3 no
Co2 . O4 . Co1 . 108.64(17) yes
Co2 . O4 . C11 . 120.3(3) yes
Co1 . O4 . C11 . 109.2(3) yes
C4 . C5 . N1 . 106.1(4) yes
C4 . C5 . Co1 . 77.2(3) yes
N1 . C5 . Co1 . 46.2(2) yes
C4 . C5 . C6 . 108.6(5) yes
N1 . C5 . C6 . 114.6(4) yes
Co1 . C5 . C6 . 159.9(4) yes
C4 . C5 . C12 . 108.2(4) yes
N1 . C5 . C12 . 103.1(5) yes
Co1 . C5 . C12 . 79.1(3) yes
C6 . C5 . C12 . 115.6(5) yes
C5 . C6 . O10 . 115.1(5) yes
C5 . C6 . H61 . 109.6 no
O10 . C6 . H61 . 108.2 no
C5 . C6 . H62 . 108.6 no
O10 . C6 . H62 . 107.2 no
H61 . C6 . H62 . 107.9 no
N1 . C10 . C11 . 106.6(5) yes
N1 . C10 . H101 . 109.5 no
C11 . C10 . H101 . 110.1 no
N1 . C10 . H102 . 110.4 no
C11 . C10 . H102 . 111.2 no
H101 . C10 . H102 . 108.9 no
C6 . O10 . H10 . 107.0 no
C10 . C11 . O4 . 109.0(4) yes
C10 . C11 . H111 . 109.7 no
O4 . C11 . H111 . 111.1 no
C10 . C11 . H112 . 109.9 no
O4 . C11 . H112 . 109.9 no
H111 . C11 . H112 . 107.1 no
C5 . C12 . O2 . 107.3(4) yes
C5 . C12 . H121 . 111.1 no
O2 . C12 . H121 . 110.1 no
C5 . C12 . H122 . 109.7 no
O2 . C12 . H122 . 110.1 no
H121 . C12 . H122 . 108.6 no
O60 3_765 C51 . O60 . 130.7(13) yes
C51 . O60 . H60 . 102.0 no

loop_
_geom_bond_atom_site_label_1
_geom_bond_site_symmetry_1
_geom_bond_atom_site_label_2
_geom_bond_site_symmetry_2
_geom_bond_distance
_geom_bond_publ_flag
Co1 . Co1 3_665 2.8763(13) yes
Co1 . O1 3_665 1.934(3) yes
Co1 . Co2 . 3.1283(7) yes
Co1 . C1 . 2.644(6) yes
Co1 . N1 . 1.901(4) yes
Co1 . O1 . 1.917(3) yes
Co1 . O2 . 1.928(3) yes
Co1 . O3 . 1.871(3) yes
Co1 . O4 . 1.878(3) yes
Co1 . C5 . 2.604(6) yes
Co2 . O4 4_655 1.972(3) yes
Co2 . O4 2_565 1.972(3) yes
Co2 . O4 3_665 1.972(3) yes
Co2 . O4 . 1.972(3) yes
C1 . C2 . 1.538(8) yes
C1 . O3 . 1.402(7) yes
C1 . H11 . 0.972 no
C1 . H12 . 0.982 no
N1 . C2 . 1.519(7) yes
N1 . C5 . 1.514(7) yes
N1 . C10 . 1.525(7) yes
O1 . C4 . 1.404(6) yes
C2 . H21 . 0.967 no
C2 . H22 . 0.981 no
O2 . C12 . 1.435(6) yes
O2 . H2 . 1.000 no
C4 . C5 . 1.540(8) yes
C4 . H41 . 0.966 no
C4 . H42 . 0.966 no
O4 . C11 . 1.437(7) yes
C5 . C6 . 1.528(8) yes
C5 . C12 . 1.542(8) yes
C6 . O10 . 1.400(7) yes
C6 . H61 . 0.978 no
C6 . H62 . 0.972 no
C10 . C11 . 1.510(8) yes
C10 . H101 . 0.972 no
C10 . H102 . 0.965 no
O10 . H10 . 0.995 no
C11 . H111 . 0.958 no
C11 . H112 . 0.977 no
C12 . H121 . 0.961 no
C12 . H122 . 0.978 no
C51 . O60 3_765 1.336(7) yes
C51 . O60 . 1.336(7) yes
O60 . H60 . 1.005 no

loop_
_geom_hbond_atom_site_label_D
_geom_hbond_site_symmetry_D
_geom_hbond_atom_site_label_H
_geom_hbond_site_symmetry_H
_geom_hbond_atom_site_label_A
_geom_hbond_site_symmetry_A
_geom_hbond_angle_DHA
_geom_hbond_distance_DH
_geom_hbond_distance_HA
_geom_hbond_distance_DA
_geom_hbond_publ_flag
O10 . H10 . O3 7_555 164 0.99 1.64 2.607(2) yes
O2 . H2 . O2 3_665 141 1.00 1.56 2.421(2) yes
O60 . H60 . O10 . 156 1.01 1.95 2.899(2) yes
